data_4085125
loop_
_publ_author_name
'Bortoluzzi, Marco'
'Ciabatti, Iacopo'
'Femoni, Cristina'
'Hayatifar, Mohammad'
'Iapalucci, Maria Carmela'
'Zacchini, Stefano'

_publ_section_title
;
 [H3--nFe4(CO)12(IrCOD)]n&#x2212;(n= 1, 2) and
 [H2Fe3(CO)10(IrCOD)]&#x2212;Bimetallic Fe--Ir Hydride Carbonyl Clusters
;
_journal_issue 1
_journal_name_full Organometallics
_journal_page_first 189
_journal_paper_doi 10.1021/om5010513
_journal_volume 34
_journal_year 2015
_chemical_formula_sum 'C36 H53 Fe4 Ir N2 O12'
_chemical_formula_weight 1121.40
_chemical_name_systematic
; 
 ? 
;
_space_group_IT_number 84
_symmetry_cell_setting tetragonal
_symmetry_space_group_name_Hall '-P 4c'
_symmetry_space_group_name_H-M 'P 42/m'
_atom_sites_solution_hydrogens geom
_atom_sites_solution_primary direct
_atom_sites_solution_secondary difmap
_audit_creation_method SHELXL-97
_cell_angle_alpha 90.00
_cell_angle_beta 90.00
_cell_angle_gamma 90.00
_cell_formula_units_Z 4
_cell_length_a 18.9215(10)
_cell_length_b 18.9215(10)
_cell_length_c 12.4689(6)
_cell_measurement_reflns_used 9953
_cell_measurement_temperature 293(2)
_cell_measurement_theta_max 25.2065
_cell_measurement_theta_min 2.2325
_cell_volume 4464.2(4)
_computing_cell_refinement 'APEX2 (Bruker AXS, 2006)'
_computing_data_collection 'APEX2 (Bruker AXS, 2006)'
_computing_data_reduction 'SAINT (Bruker AXS, 2004)'
_computing_molecular_graphics 'SCHAKAL99 (Keller, 1999)'
_computing_publication_material 'XCIF (Bruker AXS, 2001)'
_computing_structure_refinement 'SHELXL-97 (Sheldrick, 1997)'
_computing_structure_solution 'SHELXS-97 (Sheldrick, 1990)'
_diffrn_ambient_temperature 293(2)
_diffrn_measured_fraction_theta_full 0.998
_diffrn_measured_fraction_theta_max 0.998
_diffrn_measurement_device_type 'CCD area detector'
_diffrn_measurement_method 'phi and omega scans'
_diffrn_radiation_monochromator graphite
_diffrn_radiation_source 'fine-focus sealed tube'
_diffrn_radiation_type MoK\a
_diffrn_radiation_wavelength 0.71073
_diffrn_reflns_av_R_equivalents 0.0287
_diffrn_reflns_av_sigmaI/netI 0.0142
_diffrn_reflns_limit_h_max 23
_diffrn_reflns_limit_h_min -23
_diffrn_reflns_limit_k_max 23
_diffrn_reflns_limit_k_min -23
_diffrn_reflns_limit_l_max 15
_diffrn_reflns_limit_l_min -15
_diffrn_reflns_number 45234
_diffrn_reflns_theta_full 25.68
_diffrn_reflns_theta_max 25.68
_diffrn_reflns_theta_min 2.15
_exptl_absorpt_coefficient_mu 4.295
_exptl_absorpt_correction_T_max 0.6494
_exptl_absorpt_correction_T_min 0.5465
_exptl_absorpt_correction_type empirical
_exptl_absorpt_process_details
;
 Data were corrected for Lorentz polarization and absorption
 effects (empirical absorption corrections SADABS).
 R(int) = 0.1009 (selected reflections only, before parameter refinement)
 R(int) = 0.0427 (selected reflections only, after parameter refinement)
;
_exptl_crystal_colour black
_exptl_crystal_density_diffrn 1.669
_exptl_crystal_density_method 'not measured'
_exptl_crystal_description prism
_exptl_crystal_F_000 2240
_exptl_crystal_size_max 0.16
_exptl_crystal_size_mid 0.13
_exptl_crystal_size_min 0.11
_refine_diff_density_max 0.967
_refine_diff_density_min -0.584
_refine_diff_density_rms 0.099
_refine_ls_extinction_method none
_refine_ls_goodness_of_fit_ref 1.075
_refine_ls_hydrogen_treatment mixed
_refine_ls_matrix_type full
_refine_ls_number_parameters 289
_refine_ls_number_reflns 4434
_refine_ls_number_restraints 438
_refine_ls_restrained_S_all 1.094
_refine_ls_R_factor_all 0.0463
_refine_ls_R_factor_gt 0.0363
_refine_ls_shift/su_max 0.001
_refine_ls_shift/su_mean 0.000
_refine_ls_structure_factor_coef Fsqd
_refine_ls_weighting_details 'calc w=1/[\s^2^(Fo^2^)+(0.0549P)^2^+7.0279P] where P=(Fo^2^+2Fc^2^)/3'
_refine_ls_weighting_scheme calc
_refine_ls_wR_factor_gt 0.1000
_refine_ls_wR_factor_ref 0.1083
_reflns_number_gt 3655
_reflns_number_total 4434
_reflns_threshold_expression >2sigma(I)
_cod_data_source_file om5010513_si_001.cif
_cod_data_source_block 2
_cod_depositor_comments
;
The following automatic conversions were performed:

'_symmetry_cell_setting' value 'Tetragonal' changed to 'tetragonal'
according to
/home/saulius/struct/COD-crude-data--automatic-downloads/rss-feeds/ACS/lib/dictionaries/cif_core.dic
dictionary named 'cif_core.dic' version 2.4.2 from 2011-04-26.

Automatic conversion script
Id: cif_fix_values 2935 2014-11-11 08:27:57Z andrius 

 Adding full bibliography for 4085125--4085127.cif.
;
_cod_original_sg_symbol_H-M P42/m
_cod_database_code 4085125

loop_
_symmetry_equiv_pos_as_xyz
'x, y, z'
'-x, -y, z'
'-y, x, z+1/2'
'y, -x, z+1/2'
'-x, -y, -z'
'x, y, -z'
'y, -x, -z-1/2'
'-y, x, -z-1/2'

loop_
_atom_site_label
_atom_site_type_symbol
_atom_site_fract_x
_atom_site_fract_y
_atom_site_fract_z
_atom_site_U_iso_or_equiv
_atom_site_adp_type
_atom_site_occupancy
_atom_site_symmetry_multiplicity
_atom_site_calc_flag
_atom_site_refinement_flags
_atom_site_disorder_assembly
_atom_site_disorder_group
Ir1 Ir 0.840708(15) 0.172039(14) 0.0000 0.05910(12) Uani 1 2 d S . .
Fe1 Fe 0.62197(6) 0.23409(6) 0.0000 0.0864(4) Uani 1 2 d S . .
Fe2 Fe 0.74864(6) 0.28336(5) 0.0000 0.0653(3) Uani 1 2 d S . .
Fe3 Fe 0.71956(4) 0.17048(4) 0.10577(7) 0.0664(2) Uani 1 1 d . . .
H1 H 0.764(5) 0.124(5) 0.0000 0.11(3) Uiso 1 2 d S . .
C1 C 0.6210(4) 0.1387(4) 0.0000 0.0668(18) Uani 1 2 d SU . .
C2 C 0.5593(4) 0.2516(5) 0.0969(10) 0.149(4) Uani 1 1 d U . .
C3 C 0.6710(6) 0.3392(5) 0.0000 0.125(5) Uani 1 2 d SU . .
C4 C 0.7910(4) 0.3281(3) 0.1026(6) 0.0903(19) Uani 1 1 d U . .
C5 C 0.6843(4) 0.2319(4) 0.1962(6) 0.0933(19) Uani 1 1 d U . .
C6 C 0.8067(4) 0.1822(3) 0.1693(6) 0.0811(16) Uani 1 1 d U . .
C7 C 0.6986(3) 0.0933(3) 0.1785(5) 0.0741(15) Uani 1 1 d U . .
O1 O 0.5915(3) 0.0846(3) 0.0000 0.0750(14) Uani 1 2 d SU . .
O2 O 0.5146(4) 0.2642(5) 0.1566(9) 0.240(6) Uani 1 1 d U . .
O3 O 0.6424(5) 0.3940(4) 0.0000 0.200(6) Uani 1 2 d SU . .
O4 O 0.8179(4) 0.3604(3) 0.1703(5) 0.143(2) Uani 1 1 d U . .
O5 O 0.6682(3) 0.2679(3) 0.2667(5) 0.131(2) Uani 1 1 d U . .
O6 O 0.8392(3) 0.1910(3) 0.2467(5) 0.1187(19) Uani 1 1 d U . .
O7 O 0.6844(3) 0.0457(3) 0.2309(4) 0.1108(17) Uani 1 1 d U . .
C11 C 0.8964(3) 0.0788(3) 0.0549(5) 0.0889(19) Uani 1 1 d DU . .
H11 H 0.8541 0.0686 0.0896 0.107 Uiso 1 1 calc R . .
C12 C 0.9610(4) 0.0944(4) 0.1246(9) 0.143(4) Uani 1 1 d DU . .
H12A H 0.9507 0.0806 0.1978 0.172 Uiso 1 1 calc R . .
H12B H 1.0002 0.0656 0.0998 0.172 Uiso 1 1 calc R . .
C13 C 0.9828(4) 0.1689(4) 0.1236(8) 0.118(3) Uani 1 1 d DU . .
H13A H 1.0313 0.1712 0.0991 0.142 Uiso 1 1 calc R . .
H13B H 0.9819 0.1862 0.1969 0.142 Uiso 1 1 calc R . .
C14 C 0.9386(3) 0.2189(3) 0.0546(5) 0.0823(18) Uani 1 1 d DU . .
H14 H 0.9098 0.2514 0.0894 0.099 Uiso 1 1 calc R . .
N1 N 0.8663(3) 0.3506(3) 0.5018(11) 0.0646(15) Uiso 0.50 1 d PDU A -1
C101 C 0.8853(7) 0.2871(5) 0.4342(9) 0.081(3) Uiso 0.50 1 d PDU A -1
H10A H 0.9296 0.2968 0.3980 0.097 Uiso 0.50 1 calc PR A -1
H10B H 0.8493 0.2814 0.3794 0.097 Uiso 0.50 1 calc PR A -1
C102 C 0.8926(6) 0.2175(6) 0.494(3) 0.109(4) Uiso 0.50 1 d PDU A -1
H10C H 0.9033 0.1804 0.4443 0.163 Uiso 0.50 1 calc PR A -1
H10D H 0.8490 0.2070 0.5303 0.163 Uiso 0.50 1 calc PR A -1
H10E H 0.9300 0.2213 0.5459 0.163 Uiso 0.50 1 calc PR A -1
C103 C 0.7990(5) 0.3367(6) 0.5663(9) 0.079(3) Uiso 0.50 1 d PDU A -1
H10F H 0.8067 0.2961 0.6123 0.094 Uiso 0.50 1 calc PR A -1
H10G H 0.7898 0.3771 0.6120 0.094 Uiso 0.50 1 calc PR A -1
C104 C 0.7343(7) 0.3231(7) 0.497(3) 0.128(4) Uiso 0.50 1 d PDU A -1
H10H H 0.6943 0.3136 0.5421 0.192 Uiso 0.50 1 calc PR A -1
H10I H 0.7429 0.2831 0.4514 0.192 Uiso 0.50 1 calc PR A -1
H10J H 0.7249 0.3640 0.4537 0.192 Uiso 0.50 1 calc PR A -1
C105 C 0.9246(6) 0.3628(6) 0.5829(9) 0.076(3) Uiso 0.50 1 d PDU A -1
H10K H 0.9699 0.3636 0.5464 0.091 Uiso 0.50 1 calc PR A -1
H10L H 0.9252 0.3243 0.6342 0.091 Uiso 0.50 1 calc PR A -1
C106 C 0.9137(11) 0.4332(9) 0.6427(16) 0.085(7) Uiso 0.50 1 d PDU A -1
H10M H 0.9507 0.4393 0.6947 0.128 Uiso 0.50 1 calc PR A -1
H10N H 0.8688 0.4326 0.6784 0.128 Uiso 0.50 1 calc PR A -1
H10O H 0.9150 0.4716 0.5923 0.128 Uiso 0.50 1 calc PR A -1
C107 C 0.8576(5) 0.4136(5) 0.4277(8) 0.071(3) Uiso 0.50 1 d PDU A -1
H10P H 0.8418 0.4540 0.4691 0.085 Uiso 0.50 1 calc PR A -1
H10Q H 0.8216 0.4031 0.3747 0.085 Uiso 0.50 1 calc PR A -1
C108 C 0.9274(9) 0.4325(10) 0.3699(17) 0.085(7) Uiso 0.50 1 d PDU A -1
H10R H 0.9201 0.4731 0.3250 0.128 Uiso 0.50 1 calc PR A -1
H10S H 0.9423 0.3933 0.3267 0.128 Uiso 0.50 1 calc PR A -1
H10T H 0.9632 0.4429 0.4222 0.128 Uiso 0.50 1 calc PR A -1
N2 N 0.4995(17) 0.5022(11) 0.251(2) 0.090(3) Uiso 0.25 1 d PDU B -1
C201 C 0.506(2) 0.4626(16) 0.356(2) 0.138(13) Uiso 0.25 1 d PDU B -1
H20A H 0.4587 0.4487 0.3785 0.166 Uiso 0.25 1 calc PR B -1
H20B H 0.5241 0.4949 0.4096 0.166 Uiso 0.25 1 calc PR B -1
C202 C 0.5523(18) 0.3972(15) 0.354(3) 0.106(10) Uiso 0.25 1 d PDU B -1
H20C H 0.5581 0.3796 0.4255 0.159 Uiso 0.25 1 calc PR B -1
H20D H 0.5977 0.4092 0.3245 0.159 Uiso 0.25 1 calc PR B -1
H20E H 0.5305 0.3616 0.3102 0.159 Uiso 0.25 1 calc PR B -1
C203 C 0.443(2) 0.5585(19) 0.258(3) 0.18(2) Uiso 0.25 1 d PDU B -1
H20F H 0.4035 0.5439 0.2143 0.211 Uiso 0.25 1 calc PR B -1
H20G H 0.4620 0.6015 0.2270 0.211 Uiso 0.25 1 calc PR B -1
C204 C 0.415(2) 0.577(2) 0.369(3) 0.133(14) Uiso 0.25 1 d PDU B -1
H20H H 0.3736 0.6062 0.3619 0.200 Uiso 0.25 1 calc PR B -1
H20I H 0.4503 0.6016 0.4091 0.200 Uiso 0.25 1 calc PR B -1
H20J H 0.4022 0.5342 0.4062 0.200 Uiso 0.25 1 calc PR B -1
C205 C 0.4794(15) 0.4504(16) 0.162(2) 0.104(9) Uiso 0.25 1 d PDU B -1
H20K H 0.5204 0.4217 0.1447 0.125 Uiso 0.25 1 calc PR B -1
H20L H 0.4668 0.4769 0.0984 0.125 Uiso 0.25 1 calc PR B -1
C206 C 0.418(2) 0.402(2) 0.192(5) 0.169(19) Uiso 0.25 1 d PDU B -1
H20M H 0.4086 0.3704 0.1328 0.254 Uiso 0.25 1 calc PR B -1
H20N H 0.3770 0.4295 0.2066 0.254 Uiso 0.25 1 calc PR B -1
H20O H 0.4307 0.3745 0.2538 0.254 Uiso 0.25 1 calc PR B -1
C207 C 0.5710(19) 0.533(2) 0.220(4) 0.17(2) Uiso 0.25 1 d PDU B -1
H20P H 0.5849 0.5676 0.2744 0.202 Uiso 0.25 1 calc PR B -1
H20Q H 0.5667 0.5581 0.1526 0.202 Uiso 0.25 1 calc PR B -1
C208 C 0.629(2) 0.477(4) 0.211(8) 0.32(4) Uiso 0.25 1 d PDU B -1
H20R H 0.6725 0.4988 0.1906 0.485 Uiso 0.25 1 calc PR B -1
H20S H 0.6154 0.4430 0.1572 0.485 Uiso 0.25 1 calc PR B -1
H20T H 0.6345 0.4534 0.2785 0.485 Uiso 0.25 1 calc PR B -1
N3 N 0.5547(5) 0.0912(5) 0.4949(16) 0.059(3) Uiso 0.25 1 d PDU C -1
C301 C 0.5455(12) 0.1485(8) 0.4089(14) 0.076(6) Uiso 0.25 1 d PDU C -1
H30A H 0.5891 0.1531 0.3686 0.091 Uiso 0.25 1 calc PR C -1
H30B H 0.5087 0.1341 0.3594 0.091 Uiso 0.25 1 calc PR C -1
C302 C 0.5263(11) 0.2198(8) 0.4570(15) 0.063(5) Uiso 0.25 1 d PDU C -1
H30C H 0.5188 0.2535 0.4005 0.095 Uiso 0.25 1 calc PR C -1
H30D H 0.5641 0.2358 0.5023 0.095 Uiso 0.25 1 calc PR C -1
H30E H 0.4839 0.2153 0.4987 0.095 Uiso 0.25 1 calc PR C -1
C303 C 0.6189(9) 0.1163(12) 0.5585(15) 0.082(6) Uiso 0.25 1 d PDU C -1
H30F H 0.6086 0.1615 0.5916 0.099 Uiso 0.25 1 calc PR C -1
H30G H 0.6293 0.0827 0.6150 0.099 Uiso 0.25 1 calc PR C -1
C304 C 0.6828(8) 0.1237(9) 0.485(2) 0.068(5) Uiso 0.25 1 d PDU C -1
H30H H 0.7226 0.1399 0.5259 0.102 Uiso 0.25 1 calc PR C -1
H30I H 0.6724 0.1571 0.4293 0.102 Uiso 0.25 1 calc PR C -1
H30J H 0.6936 0.0786 0.4537 0.102 Uiso 0.25 1 calc PR C -1
C305 C 0.4962(9) 0.0790(13) 0.5757(17) 0.093(7) Uiso 0.25 1 d PDU C -1
H30K H 0.5141 0.0463 0.6291 0.112 Uiso 0.25 1 calc PR C -1
H30L H 0.4877 0.1235 0.6120 0.112 Uiso 0.25 1 calc PR C -1
C306 C 0.4254(11) 0.0512(16) 0.538(3) 0.082(8) Uiso 0.25 1 d PDU C -1
H30M H 0.3935 0.0489 0.5983 0.122 Uiso 0.25 1 calc PR C -1
H30N H 0.4313 0.0048 0.5086 0.122 Uiso 0.25 1 calc PR C -1
H30O H 0.4063 0.0822 0.4849 0.122 Uiso 0.25 1 calc PR C -1
C307 C 0.5702(13) 0.0223(9) 0.4378(17) 0.089(7) Uiso 0.25 1 d PDU C -1
H30P H 0.6104 0.0288 0.3904 0.107 Uiso 0.25 1 calc PR C -1
H30Q H 0.5298 0.0093 0.3941 0.107 Uiso 0.25 1 calc PR C -1
C308 C 0.5863(16) -0.0376(14) 0.517(4) 0.101(11) Uiso 0.25 1 d PDU C -1
H30R H 0.5954 -0.0804 0.4783 0.152 Uiso 0.25 1 calc PR C -1
H30S H 0.5464 -0.0444 0.5637 0.152 Uiso 0.25 1 calc PR C -1
H30T H 0.6270 -0.0254 0.5592 0.152 Uiso 0.25 1 calc PR C -1

loop_
_atom_site_aniso_label
_atom_site_aniso_U_11
_atom_site_aniso_U_22
_atom_site_aniso_U_33
_atom_site_aniso_U_23
_atom_site_aniso_U_13
_atom_site_aniso_U_12
Ir1 0.05738(18) 0.05203(17) 0.0679(2) 0.000 0.000 -0.00568(11)
Fe1 0.0590(6) 0.0572(6) 0.1429(12) 0.000 0.000 -0.0016(5)
Fe2 0.0652(6) 0.0490(5) 0.0816(7) 0.000 0.000 -0.0073(4)
Fe3 0.0735(5) 0.0607(4) 0.0651(5) 0.0013(3) 0.0131(4) -0.0053(3)
C1 0.059(4) 0.063(4) 0.078(5) 0.000 0.000 -0.001(3)
C2 0.068(4) 0.142(7) 0.237(12) -0.101(8) 0.015(6) -0.010(4)
C3 0.078(6) 0.057(5) 0.240(18) 0.000 0.000 0.005(4)
C4 0.110(5) 0.072(4) 0.089(5) -0.003(3) -0.001(4) -0.032(3)
C5 0.099(5) 0.088(4) 0.093(5) -0.009(4) 0.019(4) -0.006(4)
C6 0.082(4) 0.083(4) 0.078(4) -0.015(3) 0.002(3) -0.013(3)
C7 0.085(4) 0.076(4) 0.061(3) 0.004(3) 0.002(3) -0.014(3)
O1 0.068(3) 0.062(3) 0.095(4) 0.000 0.000 -0.010(3)
O2 0.094(4) 0.288(11) 0.338(13) -0.209(10) 0.063(6) -0.039(6)
O3 0.098(6) 0.059(4) 0.44(2) 0.000 0.000 0.008(4)
O4 0.205(7) 0.116(4) 0.110(4) -0.022(4) -0.012(4) -0.070(4)
O5 0.150(5) 0.128(4) 0.114(4) -0.047(4) 0.041(4) 0.002(4)
O6 0.122(4) 0.158(5) 0.076(3) -0.021(3) -0.020(3) -0.031(3)
O7 0.150(5) 0.097(3) 0.086(3) 0.026(3) -0.003(3) -0.035(3)
C11 0.077(4) 0.059(3) 0.130(5) 0.005(3) -0.015(3) 0.001(3)
C12 0.118(6) 0.086(5) 0.225(10) 0.030(6) -0.083(7) -0.011(4)
C13 0.083(4) 0.094(5) 0.177(8) 0.015(5) -0.049(5) -0.014(4)
C14 0.057(3) 0.068(3) 0.122(5) -0.008(3) -0.010(3) -0.013(2)

loop_
_atom_type_symbol
_atom_type_description
_atom_type_scat_dispersion_real
_atom_type_scat_dispersion_imag
_atom_type_scat_source
C C 0.0033 0.0016 'International Tables Vol C Tables 4.2.6.8 and 6.1.1.4'
H H 0.0000 0.0000 'International Tables Vol C Tables 4.2.6.8 and 6.1.1.4'
N N 0.0061 0.0033 'International Tables Vol C Tables 4.2.6.8 and 6.1.1.4'
O O 0.0106 0.0060 'International Tables Vol C Tables 4.2.6.8 and 6.1.1.4'
Fe Fe 0.3463 0.8444 'International Tables Vol C Tables 4.2.6.8 and 6.1.1.4'
Ir Ir -1.4442 7.9887 'International Tables Vol C Tables 4.2.6.8 and 6.1.1.4'

loop_
_geom_angle_atom_site_label_1
_geom_angle_atom_site_label_2
_geom_angle_atom_site_label_3
_geom_angle
_geom_angle_site_symmetry_1
_geom_angle_site_symmetry_3
C14 Ir1 C14 36.7(3) . 6
C14 Ir1 C11 91.0(2) . 6
C14 Ir1 C11 79.5(2) 6 6
C14 Ir1 C11 79.5(2) . .
C14 Ir1 C11 91.0(2) 6 .
C11 Ir1 C11 36.8(3) 6 .
C14 Ir1 C6 85.0(2) . .
C14 Ir1 C6 120.9(2) 6 .
C11 Ir1 C6 120.9(2) 6 .
C11 Ir1 C6 84.9(3) . .
C14 Ir1 C6 120.9(2) . 6
C14 Ir1 C6 85.0(2) 6 6
C11 Ir1 C6 84.9(3) 6 6
C11 Ir1 C6 120.9(2) . 6
C6 Ir1 C6 144.7(4) . 6
C14 Ir1 Fe3 126.14(17) . .
C14 Ir1 Fe3 154.64(16) 6 .
C11 Ir1 Fe3 124.74(16) 6 .
C11 Ir1 Fe3 104.75(18) . .
C6 Ir1 Fe3 43.45(17) . .
C6 Ir1 Fe3 102.97(18) 6 .
C14 Ir1 Fe3 154.65(16) . 6
C14 Ir1 Fe3 126.14(17) 6 6
C11 Ir1 Fe3 104.75(18) 6 6
C11 Ir1 Fe3 124.74(16) . 6
C6 Ir1 Fe3 102.97(18) . 6
C6 Ir1 Fe3 43.45(17) 6 6
Fe3 Ir1 Fe3 59.82(4) . 6
C14 Ir1 Fe2 103.30(16) . .
C14 Ir1 Fe2 103.30(16) 6 .
C11 Ir1 Fe2 159.66(18) 6 .
C11 Ir1 Fe2 159.66(18) . .
C6 Ir1 Fe2 75.39(18) . .
C6 Ir1 Fe2 75.39(18) 6 .
Fe3 Ir1 Fe2 57.06(2) . .
Fe3 Ir1 Fe2 57.06(2) 6 .
C14 Ir1 H1 160.7(10) . .
C14 Ir1 H1 160.7(10) 6 .
C11 Ir1 H1 89(3) 6 .
C11 Ir1 H1 89(3) . .
C6 Ir1 H1 78.4(7) . .
C6 Ir1 H1 78.4(7) 6 .
Fe3 Ir1 H1 42(2) . .
Fe3 Ir1 H1 42(2) 6 .
Fe2 Ir1 H1 82(3) . .
C2 Fe1 C2 88.9(8) . 6
C2 Fe1 C1 100.7(4) . .
C2 Fe1 C1 100.7(4) 6 .
C2 Fe1 C3 96.7(4) . .
C2 Fe1 C3 96.7(4) 6 .
C1 Fe1 C3 155.6(4) . .
C2 Fe1 Fe3 160.7(4) . 6
C2 Fe1 Fe3 103.0(4) 6 6
C1 Fe1 Fe3 62.5(2) . 6
C3 Fe1 Fe3 96.9(2) . 6
C2 Fe1 Fe3 103.0(4) . .
C2 Fe1 Fe3 160.7(4) 6 .
C1 Fe1 Fe3 62.5(2) . .
C3 Fe1 Fe3 96.9(2) . .
Fe3 Fe1 Fe3 61.78(4) 6 .
C2 Fe1 Fe2 124.8(3) . .
C2 Fe1 Fe2 124.8(3) 6 .
C1 Fe1 Fe2 111.9(2) . .
C3 Fe1 Fe2 43.7(3) . .
Fe3 Fe1 Fe2 59.99(4) 6 .
Fe3 Fe1 Fe2 59.99(4) . .
C4 Fe2 C4 95.3(4) . 6
C4 Fe2 C3 95.1(3) . .
C4 Fe2 C3 95.1(3) 6 .
C4 Fe2 Fe3 97.3(2) . .
C4 Fe2 Fe3 152.3(2) 6 .
C3 Fe2 Fe3 108.2(3) . .
C4 Fe2 Fe3 152.3(2) . 6
C4 Fe2 Fe3 97.3(2) 6 6
C3 Fe2 Fe3 108.2(3) . 6
Fe3 Fe2 Fe3 61.75(4) . 6
C4 Fe2 Fe1 127.5(2) . .
C4 Fe2 Fe1 127.5(2) 6 .
C3 Fe2 Fe1 57.0(3) . .
Fe3 Fe2 Fe1 59.95(4) . .
Fe3 Fe2 Fe1 59.94(4) 6 .
C4 Fe2 Ir1 94.7(3) . .
C4 Fe2 Ir1 94.7(3) 6 .
C3 Fe2 Ir1 165.3(3) . .
Fe3 Fe2 Ir1 59.73(3) . .
Fe3 Fe2 Ir1 59.74(3) 6 .
Fe1 Fe2 Ir1 108.34(5) . .
C5 Fe3 C7 97.6(3) . .
C5 Fe3 C6 89.1(3) . .
C7 Fe3 C6 94.6(3) . .
C5 Fe3 C1 103.1(3) . .
C7 Fe3 C1 84.2(2) . .
C6 Fe3 C1 167.8(3) . .
C5 Fe3 Fe1 75.3(3) . .
C7 Fe3 Fe1 119.4(2) . .
C6 Fe3 Fe1 143.8(2) . .
C1 Fe3 Fe1 42.67(19) . .
C5 Fe3 Fe2 82.0(2) . .
C7 Fe3 Fe2 179.4(2) . .
C6 Fe3 Fe2 85.9(2) . .
C1 Fe3 Fe2 95.38(16) . .
Fe1 Fe3 Fe2 60.06(4) . .
C5 Fe3 Fe3 130.1(3) . 6
C7 Fe3 Fe3 120.95(19) . 6
C6 Fe3 Fe3 115.5(2) . 6
C1 Fe3 Fe3 56.06(10) . 6
Fe1 Fe3 Fe3 59.11(2) . 6
Fe2 Fe3 Fe3 59.12(2) . 6
C5 Fe3 Ir1 130.1(2) . .
C7 Fe3 Ir1 117.4(2) . .
C6 Fe3 Ir1 55.8(2) . .
C1 Fe3 Ir1 114.14(11) . .
Fe1 Fe3 Ir1 111.21(3) . .
Fe2 Fe3 Ir1 63.21(3) . .
Fe3 Fe3 Ir1 60.090(19) 6 .
C5 Fe3 H1 168(3) . .
C7 Fe3 H1 95(3) . .
C6 Fe3 H1 88(3) . .
C1 Fe3 H1 80(3) . .
Fe1 Fe3 H1 101(2) . .
Fe2 Fe3 H1 86(3) . .
Fe3 Fe3 H1 42(2) 6 .
Ir1 Fe3 H1 40(3) . .
O1 C1 Fe1 152.1(7) . .
O1 C1 Fe3 126.9(4) . 6
Fe1 C1 Fe3 74.8(2) . 6
O1 C1 Fe3 126.9(4) . .
Fe1 C1 Fe3 74.8(2) . .
Fe3 C1 Fe3 67.9(2) 6 .
O2 C2 Fe1 175.8(12) . .
O3 C3 Fe2 153.4(10) . .
O3 C3 Fe1 127.4(9) . .
Fe2 C3 Fe1 79.3(4) . .
O4 C4 Fe2 177.4(8) . .
O5 C5 Fe3 169.6(8) . .
O6 C6 Fe3 148.4(6) . .
O6 C6 Ir1 130.8(5) . .
Fe3 C6 Ir1 80.8(3) . .
O7 C7 Fe3 176.0(6) . .
C11 C11 C12 124.6(5) 6 .
C11 C11 Ir1 71.58(17) 6 .
C12 C11 Ir1 114.3(4) . .
C11 C11 H11 117.7 6 .
C12 C11 H11 117.7 . .
Ir1 C11 H11 84.1 . .
C13 C12 C11 113.9(6) . .
C13 C12 H12A 108.8 . .
C11 C12 H12A 108.8 . .
C13 C12 H12B 108.8 . .
C11 C12 H12B 108.8 . .
H12A C12 H12B 107.7 . .
C12 C13 C14 116.5(6) . .
C12 C13 H13A 108.2 . .
C14 C13 H13A 108.2 . .
C12 C13 H13B 108.2 . .
C14 C13 H13B 108.2 . .
H13A C13 H13B 107.3 . .
C14 C14 C13 124.3(5) 6 .
C14 C14 Ir1 71.65(16) 6 .
C13 C14 Ir1 113.1(4) . .
C14 C14 H14 117.9 6 .
C13 C14 H14 117.9 . .
Ir1 C14 H14 85.2 . .
C101 N1 C105 108.7(7) . .
C101 N1 C107 108.1(10) . .
C105 N1 C107 111.4(7) . .
C101 N1 C103 110.8(7) . .
C105 N1 C103 106.4(10) . .
C107 N1 C103 111.4(7) . .
N1 C101 C102 115.8(14) . .
N1 C101 H10A 108.3 . .
C102 C101 H10A 108.3 . .
N1 C101 H10B 108.3 . .
C102 C101 H10B 108.3 . .
H10A C101 H10B 107.4 . .
C101 C102 H10C 109.5 . .
C101 C102 H10D 109.5 . .
H10C C102 H10D 109.5 . .
C101 C102 H10E 109.5 . .
H10C C102 H10E 109.5 . .
H10D C102 H10E 109.5 . .
C104 C103 N1 113.6(14) . .
C104 C103 H10F 108.8 . .
N1 C103 H10F 108.8 . .
C104 C103 H10G 108.8 . .
N1 C103 H10G 108.8 . .
H10F C103 H10G 107.7 . .
C103 C104 H10H 109.5 . .
C103 C104 H10I 109.5 . .
H10H C104 H10I 109.5 . .
C103 C104 H10J 109.5 . .
H10H C104 H10J 109.5 . .
H10I C104 H10J 109.5 . .
N1 C105 C106 111.0(10) . .
N1 C105 H10K 109.4 . .
C106 C105 H10K 109.4 . .
N1 C105 H10L 109.4 . .
C106 C105 H10L 109.4 . .
H10K C105 H10L 108.0 . .
C105 C106 H10M 109.5 . .
C105 C106 H10N 109.5 . .
H10M C106 H10N 109.5 . .
C105 C106 H10O 109.5 . .
H10M C106 H10O 109.5 . .
H10N C106 H10O 109.5 . .
N1 C107 C108 111.9(9) . .
N1 C107 H10P 109.2 . .
C108 C107 H10P 109.2 . .
N1 C107 H10Q 109.2 . .
C108 C107 H10Q 109.2 . .
H10P C107 H10Q 107.9 . .
C107 C108 H10R 109.5 . .
C107 C108 H10S 109.5 . .
H10R C108 H10S 109.5 . .
C107 C108 H10T 109.5 . .
H10R C108 H10T 109.5 . .
H10S C108 H10T 109.5 . .
C203 N2 C201 110.3(15) . .
C203 N2 C205 109.0(17) . .
C201 N2 C205 109.2(15) . .
C203 N2 C207 111.6(18) . .
C201 N2 C207 109.7(17) . .
C205 N2 C207 107.0(17) . .
N2 C201 C202 115.6(18) . .
N2 C201 H20A 108.4 . .
C202 C201 H20A 108.4 . .
N2 C201 H20B 108.4 . .
C202 C201 H20B 108.4 . .
H20A C201 H20B 107.4 . .
C201 C202 H20C 109.5 . .
C201 C202 H20D 109.5 . .
H20C C202 H20D 109.5 . .
C201 C202 H20E 109.5 . .
H20C C202 H20E 109.5 . .
H20D C202 H20E 109.5 . .
N2 C203 C204 118(2) . .
N2 C203 H20F 107.8 . .
C204 C203 H20F 107.8 . .
N2 C203 H20G 107.8 . .
C204 C203 H20G 107.8 . .
H20F C203 H20G 107.2 . .
C203 C204 H20H 109.5 . .
C203 C204 H20I 109.5 . .
H20H C204 H20I 109.5 . .
C203 C204 H20J 109.5 . .
H20H C204 H20J 109.5 . .
H20I C204 H20J 109.5 . .
N2 C205 C206 113.8(19) . .
N2 C205 H20K 108.8 . .
C206 C205 H20K 108.8 . .
N2 C205 H20L 108.8 . .
C206 C205 H20L 108.8 . .
H20K C205 H20L 107.7 . .
C205 C206 H20M 109.5 . .
C205 C206 H20N 109.5 . .
H20M C206 H20N 109.5 . .
C205 C206 H20O 109.5 . .
H20M C206 H20O 109.5 . .
H20N C206 H20O 109.5 . .
N2 C207 C208 112(2) . .
N2 C207 H20P 109.1 . .
C208 C207 H20P 109.1 . .
N2 C207 H20Q 109.1 . .
C208 C207 H20Q 109.1 . .
H20P C207 H20Q 107.9 . .
C207 C208 H20R 109.5 . .
C207 C208 H20S 109.5 . .
H20R C208 H20S 109.5 . .
C207 C208 H20T 109.5 . .
H20R C208 H20T 109.5 . .
H20S C208 H20T 109.5 . .
C307 N3 C305 108.9(12) . .
C307 N3 C303 111.0(12) . .
C305 N3 C303 106.5(13) . .
C307 N3 C301 107.5(14) . .
C305 N3 C301 119.3(12) . .
C303 N3 C301 103.5(11) . .
C302 C301 N3 112.2(12) . .
C302 C301 H30A 109.2 . .
N3 C301 H30A 109.2 . .
C302 C301 H30B 109.2 . .
N3 C301 H30B 109.2 . .
H30A C301 H30B 107.9 . .
C301 C302 H30C 109.5 . .
C301 C302 H30D 109.5 . .
H30C C302 H30D 109.5 . .
C301 C302 H30E 109.5 . .
H30C C302 H30E 109.5 . .
H30D C302 H30E 109.5 . .
C304 C303 N3 110.3(13) . .
C304 C303 H30F 109.6 . .
N3 C303 H30F 109.6 . .
C304 C303 H30G 109.6 . .
N3 C303 H30G 109.6 . .
H30F C303 H30G 108.1 . .
C303 C304 H30H 109.5 . .
C303 C304 H30I 109.5 . .
H30H C304 H30I 109.5 . .
C303 C304 H30J 109.5 . .
H30H C304 H30J 109.5 . .
H30I C304 H30J 109.5 . .
C306 C305 N3 119.8(17) . .
C306 C305 H30K 107.4 . .
N3 C305 H30K 107.4 . .
C306 C305 H30L 107.4 . .
N3 C305 H30L 107.4 . .
H30K C305 H30L 106.9 . .
C305 C306 H30M 109.5 . .
C305 C306 H30N 109.5 . .
H30M C306 H30N 109.5 . .
C305 C306 H30O 109.5 . .
H30M C306 H30O 109.5 . .
H30N C306 H30O 109.5 . .
N3 C307 C308 111.8(17) . .
N3 C307 H30P 109.3 . .
C308 C307 H30P 109.3 . .
N3 C307 H30Q 109.3 . .
C308 C307 H30Q 109.3 . .
H30P C307 H30Q 107.9 . .
C307 C308 H30R 109.5 . .
C307 C308 H30S 109.5 . .
H30R C308 H30S 109.5 . .
C307 C308 H30T 109.5 . .
H30R C308 H30T 109.5 . .
H30S C308 H30T 109.5 . .

loop_
_geom_bond_atom_site_label_1
_geom_bond_atom_site_label_2
_geom_bond_distance
_geom_bond_site_symmetry_2
Ir1 C14 2.163(5) .
Ir1 C14 2.163(5) 6
Ir1 C11 2.166(6) 6
Ir1 C11 2.166(6) .
Ir1 C6 2.215(7) .
Ir1 C6 2.215(7) 6
Ir1 Fe3 2.6447(8) .
Ir1 Fe3 2.6448(8) 6
Ir1 Fe2 2.7334(11) .
Ir1 H1 1.72(9) .
Fe1 C2 1.725(10) .
Fe1 C2 1.725(10) 6
Fe1 C1 1.804(8) .
Fe1 C3 2.195(10) .
Fe1 Fe3 2.5686(13) 6
Fe1 Fe3 2.5687(13) .
Fe1 Fe2 2.5717(16) .
Fe2 C4 1.731(7) .
Fe2 C4 1.731(7) 6
Fe2 C3 1.810(10) .
Fe2 Fe3 2.5698(11) .
Fe2 Fe3 2.5698(11) 6
Fe3 C5 1.751(7) .
Fe3 C7 1.764(6) .
Fe3 C6 1.843(7) .
Fe3 C1 2.362(6) .
Fe3 Fe3 2.6376(16) 6
Fe3 H1 1.79(6) .
C1 O1 1.167(9) .
C1 Fe3 2.362(6) 6
C2 O2 1.152(11) .
C3 O3 1.170(11) .
C4 O4 1.160(8) .
C5 O5 1.154(8) .
C6 O6 1.157(8) .
C7 O7 1.144(7) .
C11 C11 1.369(13) 6
C11 C12 1.530(9) .
C11 H11 0.9300 .
C12 C13 1.469(10) .
C12 H12A 0.9700 .
C12 H12B 0.9700 .
C13 C14 1.528(9) .
C13 H13A 0.9700 .
C13 H13B 0.9700 .
C14 C14 1.362(12) 6
C14 H14 0.9300 .
N1 C101 1.511(11) .
N1 C105 1.515(11) .
N1 C107 1.517(11) .
N1 C103 1.528(11) .
C101 C102 1.520(16) .
C101 H10A 0.9700 .
C101 H10B 0.9700 .
C102 H10C 0.9600 .
C102 H10D 0.9600 .
C102 H10E 0.9600 .
C103 C104 1.520(18) .
C103 H10F 0.9700 .
C103 H10G 0.9700 .
C104 H10H 0.9600 .
C104 H10I 0.9600 .
C104 H10J 0.9600 .
C105 C106 1.540(14) .
C105 H10K 0.9700 .
C105 H10L 0.9700 .
C106 H10M 0.9600 .
C106 H10N 0.9600 .
C106 H10O 0.9600 .
C107 C108 1.547(14) .
C107 H10P 0.9700 .
C107 H10Q 0.9700 .
C108 H10R 0.9600 .
C108 H10S 0.9600 .
C108 H10T 0.9600 .
N2 C203 1.511(14) .
N2 C201 1.515(14) .
N2 C205 1.524(14) .
N2 C207 1.524(15) .
C201 C202 1.520(17) .
C201 H20A 0.9700 .
C201 H20B 0.9700 .
C202 H20C 0.9600 .
C202 H20D 0.9600 .
C202 H20E 0.9600 .
C203 C204 1.522(17) .
C203 H20F 0.9700 .
C203 H20G 0.9700 .
C204 H20H 0.9600 .
C204 H20I 0.9600 .
C204 H20J 0.9600 .
C205 C206 1.524(17) .
C205 H20K 0.9700 .
C205 H20L 0.9700 .
C206 H20M 0.9600 .
C206 H20N 0.9600 .
C206 H20O 0.9600 .
C207 C208 1.534(18) .
C207 H20P 0.9700 .
C207 H20Q 0.9700 .
C208 H20R 0.9600 .
C208 H20S 0.9600 .
C208 H20T 0.9600 .
N3 C307 1.513(13) .
N3 C305 1.514(13) .
N3 C303 1.527(13) .
N3 C301 1.535(13) .
C301 C302 1.522(15) .
C301 H30A 0.9700 .
C301 H30B 0.9700 .
C302 H30C 0.9600 .
C302 H30D 0.9600 .
C302 H30E 0.9600 .
C303 C304 1.523(16) .
C303 H30F 0.9700 .
C303 H30G 0.9700 .
C304 H30H 0.9600 .
C304 H30I 0.9600 .
C304 H30J 0.9600 .
C305 C306 1.513(16) .
C305 H30K 0.9700 .
C305 H30L 0.9700 .
C306 H30M 0.9600 .
C306 H30N 0.9600 .
C306 H30O 0.9600 .
C307 C308 1.536(17) .
C307 H30P 0.9700 .
C307 H30Q 0.9700 .
C308 H30R 0.9600 .
C308 H30S 0.9600 .
C308 H30T 0.9600 .

loop_
_geom_torsion_atom_site_label_1
_geom_torsion_atom_site_label_2
_geom_torsion_atom_site_label_3
_geom_torsion_atom_site_label_4
_geom_torsion
_geom_torsion_site_symmetry_1
_geom_torsion_site_symmetry_4
C2 Fe1 Fe2 C4 10.2(6) . .
C2 Fe1 Fe2 C4 127.2(6) 6 .
C1 Fe1 Fe2 C4 -111.3(3) . .
C3 Fe1 Fe2 C4 68.7(3) . .
Fe3 Fe1 Fe2 C4 -147.7(3) 6 .
Fe3 Fe1 Fe2 C4 -75.0(3) . .
C2 Fe1 Fe2 C4 -127.2(6) . 6
C2 Fe1 Fe2 C4 -10.2(6) 6 6
C1 Fe1 Fe2 C4 111.3(3) . 6
C3 Fe1 Fe2 C4 -68.7(3) . 6
Fe3 Fe1 Fe2 C4 75.0(3) 6 6
Fe3 Fe1 Fe2 C4 147.7(3) . 6
C2 Fe1 Fe2 C3 -58.5(5) . .
C2 Fe1 Fe2 C3 58.5(5) 6 .
C1 Fe1 Fe2 C3 180.0 . .
Fe3 Fe1 Fe2 C3 143.64(2) 6 .
Fe3 Fe1 Fe2 C3 -143.64(2) . .
C2 Fe1 Fe2 Fe3 85.1(5) . .
C2 Fe1 Fe2 Fe3 -157.9(5) 6 .
C1 Fe1 Fe2 Fe3 -36.36(2) . .
C3 Fe1 Fe2 Fe3 143.64(2) . .
Fe3 Fe1 Fe2 Fe3 -72.73(5) 6 .
C2 Fe1 Fe2 Fe3 157.9(5) . 6
C2 Fe1 Fe2 Fe3 -85.1(5) 6 6
C1 Fe1 Fe2 Fe3 36.36(2) . 6
C3 Fe1 Fe2 Fe3 -143.64(2) . 6
Fe3 Fe1 Fe2 Fe3 72.73(5) . 6
C2 Fe1 Fe2 Ir1 121.5(5) . .
C2 Fe1 Fe2 Ir1 -121.5(5) 6 .
C1 Fe1 Fe2 Ir1 0.0 . .
C3 Fe1 Fe2 Ir1 180.0 . .
Fe3 Fe1 Fe2 Ir1 -36.36(2) 6 .
Fe3 Fe1 Fe2 Ir1 36.36(2) . .
C14 Ir1 Fe2 C4 -29.0(3) . .
C14 Ir1 Fe2 C4 -66.7(3) 6 .
C11 Ir1 Fe2 C4 -162.5(5) 6 .
C11 Ir1 Fe2 C4 66.7(5) . .
C6 Ir1 Fe2 C4 52.1(3) . .
C6 Ir1 Fe2 C4 -147.9(3) 6 .
Fe3 Ir1 Fe2 C4 95.7(2) . .
Fe3 Ir1 Fe2 C4 168.6(2) 6 .
C14 Ir1 Fe2 C4 66.7(3) . 6
C14 Ir1 Fe2 C4 29.0(3) 6 6
C11 Ir1 Fe2 C4 -66.7(5) 6 6
C11 Ir1 Fe2 C4 162.5(5) . 6
C6 Ir1 Fe2 C4 147.9(3) . 6
C6 Ir1 Fe2 C4 -52.1(3) 6 6
Fe3 Ir1 Fe2 C4 -168.6(2) . 6
Fe3 Ir1 Fe2 C4 -95.7(2) 6 6
C14 Ir1 Fe2 C3 -161.13(17) . .
C14 Ir1 Fe2 C3 161.13(17) 6 .
C11 Ir1 Fe2 C3 65.4(5) 6 .
C11 Ir1 Fe2 C3 -65.4(5) . .
C6 Ir1 Fe2 C3 -79.98(16) . .
C6 Ir1 Fe2 C3 79.98(16) 6 .
Fe3 Ir1 Fe2 C3 -36.46(2) . .
Fe3 Ir1 Fe2 C3 36.45(2) 6 .
C14 Ir1 Fe2 Fe3 -124.67(17) . .
C14 Ir1 Fe2 Fe3 -162.42(17) 6 .
C11 Ir1 Fe2 Fe3 101.9(5) 6 .
C11 Ir1 Fe2 Fe3 -28.9(5) . .
C6 Ir1 Fe2 Fe3 -43.53(16) . .
C6 Ir1 Fe2 Fe3 116.44(16) 6 .
Fe3 Ir1 Fe2 Fe3 72.91(5) 6 .
C14 Ir1 Fe2 Fe3 162.42(17) . 6
C14 Ir1 Fe2 Fe3 124.67(17) 6 6
C11 Ir1 Fe2 Fe3 28.9(5) 6 6
C11 Ir1 Fe2 Fe3 -101.9(5) . 6
C6 Ir1 Fe2 Fe3 -116.44(16) . 6
C6 Ir1 Fe2 Fe3 43.53(16) 6 6
Fe3 Ir1 Fe2 Fe3 -72.91(5) . 6
C14 Ir1 Fe2 Fe1 -161.13(17) . .
C14 Ir1 Fe2 Fe1 161.13(17) 6 .
C11 Ir1 Fe2 Fe1 65.4(5) 6 .
C11 Ir1 Fe2 Fe1 -65.4(5) . .
C6 Ir1 Fe2 Fe1 -79.98(16) . .
C6 Ir1 Fe2 Fe1 79.98(16) 6 .
Fe3 Ir1 Fe2 Fe1 -36.46(2) . .
Fe3 Ir1 Fe2 Fe1 36.45(2) 6 .
C2 Fe1 Fe3 C5 -33.8(4) . .
C2 Fe1 Fe3 C5 -160.6(9) 6 .
C1 Fe1 Fe3 C5 -129.2(3) . .
C3 Fe1 Fe3 C5 64.8(3) . .
Fe3 Fe1 Fe3 C5 158.9(2) 6 .
Fe2 Fe1 Fe3 C5 89.2(2) . .
C2 Fe1 Fe3 C7 56.7(4) . .
C2 Fe1 Fe3 C7 -70.1(9) 6 .
C1 Fe1 Fe3 C7 -38.7(3) . .
C3 Fe1 Fe3 C7 155.3(3) . .
Fe3 Fe1 Fe3 C7 -110.6(2) 6 .
Fe2 Fe1 Fe3 C7 179.7(2) . .
C2 Fe1 Fe3 C6 -101.0(5) . .
C2 Fe1 Fe3 C6 132.2(9) 6 .
C1 Fe1 Fe3 C6 163.6(4) . .
C3 Fe1 Fe3 C6 -2.5(4) . .
Fe3 Fe1 Fe3 C6 91.7(4) 6 .
Fe2 Fe1 Fe3 C6 21.9(4) . .
C2 Fe1 Fe3 C1 95.4(3) . .
C2 Fe1 Fe3 C1 -31.4(9) 6 .
C3 Fe1 Fe3 C1 -166.1(2) . .
Fe3 Fe1 Fe3 C1 -71.89(16) 6 .
Fe2 Fe1 Fe3 C1 -141.67(16) . .
C2 Fe1 Fe3 Fe2 -122.9(3) . .
C2 Fe1 Fe3 Fe2 110.3(9) 6 .
C1 Fe1 Fe3 Fe2 141.67(16) . .
C3 Fe1 Fe3 Fe2 -24.39(14) . .
Fe3 Fe1 Fe3 Fe2 69.78(3) 6 .
C2 Fe1 Fe3 Fe3 167.3(3) . 6
C2 Fe1 Fe3 Fe3 40.5(9) 6 6
C1 Fe1 Fe3 Fe3 71.89(16) . 6
C3 Fe1 Fe3 Fe3 -94.17(14) . 6
Fe2 Fe1 Fe3 Fe3 -69.78(3) . 6
C2 Fe1 Fe3 Ir1 -161.5(3) . .
C2 Fe1 Fe3 Ir1 71.7(9) 6 .
C1 Fe1 Fe3 Ir1 103.07(16) . .
C3 Fe1 Fe3 Ir1 -62.99(14) . .
Fe3 Fe1 Fe3 Ir1 31.18(4) 6 .
Fe2 Fe1 Fe3 Ir1 -38.61(3) . .
C4 Fe2 Fe3 C5 51.9(4) . .
C4 Fe2 Fe3 C5 168.2(6) 6 .
C3 Fe2 Fe3 C5 -46.0(3) . .
Fe3 Fe2 Fe3 C5 -147.3(3) 6 .
Fe1 Fe2 Fe3 C5 -77.6(3) . .
Ir1 Fe2 Fe3 C5 143.1(3) . .
C4 Fe2 Fe3 C7 103(18) . .
C4 Fe2 Fe3 C7 -141(18) 6 .
C3 Fe2 Fe3 C7 5(18) . .
Fe3 Fe2 Fe3 C7 -97(18) 6 .
Fe1 Fe2 Fe3 C7 -27(18) . .
Ir1 Fe2 Fe3 C7 -166(18) . .
C4 Fe2 Fe3 C6 -37.8(3) . .
C4 Fe2 Fe3 C6 78.5(6) 6 .
C3 Fe2 Fe3 C6 -135.7(3) . .
Fe3 Fe2 Fe3 C6 123.0(2) 6 .
Fe1 Fe2 Fe3 C6 -167.2(2) . .
Ir1 Fe2 Fe3 C6 53.4(2) . .
C4 Fe2 Fe3 C1 154.4(3) . .
C4 Fe2 Fe3 C1 -89.3(5) 6 .
C3 Fe2 Fe3 C1 56.5(2) . .
Fe3 Fe2 Fe3 C1 -44.78(15) 6 .
Fe1 Fe2 Fe3 C1 24.97(15) . .
Ir1 Fe2 Fe3 C1 -114.36(15) . .
C4 Fe2 Fe3 Fe1 129.4(3) . .
C4 Fe2 Fe3 Fe1 -114.2(5) 6 .
C3 Fe2 Fe3 Fe1 31.56(19) . .
Fe3 Fe2 Fe3 Fe1 -69.76(3) 6 .
Ir1 Fe2 Fe3 Fe1 -139.34(3) . .
C4 Fe2 Fe3 Fe3 -160.8(3) . 6
C4 Fe2 Fe3 Fe3 -44.5(5) 6 6
C3 Fe2 Fe3 Fe3 101.32(19) . 6
Fe1 Fe2 Fe3 Fe3 69.76(3) . 6
Ir1 Fe2 Fe3 Fe3 -69.58(2) . 6
C4 Fe2 Fe3 Ir1 -91.2(3) . .
C4 Fe2 Fe3 Ir1 25.1(5) 6 .
C3 Fe2 Fe3 Ir1 170.90(19) . .
Fe3 Fe2 Fe3 Ir1 69.58(2) 6 .
Fe1 Fe2 Fe3 Ir1 139.34(3) . .
C14 Ir1 Fe3 C5 31.3(4) . .
C14 Ir1 Fe3 C5 -7.7(5) 6 .
C11 Ir1 Fe3 C5 153.4(4) 6 .
C11 Ir1 Fe3 C5 119.0(4) . .
C6 Ir1 Fe3 C5 53.3(4) . .
C6 Ir1 Fe3 C5 -113.8(4) 6 .
Fe3 Ir1 Fe3 C5 -119.1(3) 6 .
Fe2 Ir1 Fe3 C5 -51.0(3) . .
C14 Ir1 Fe3 C7 -97.9(3) . .
C14 Ir1 Fe3 C7 -136.8(4) 6 .
C11 Ir1 Fe3 C7 24.3(3) 6 .
C11 Ir1 Fe3 C7 -10.2(3) . .
C6 Ir1 Fe3 C7 -75.9(3) . .
C6 Ir1 Fe3 C7 117.1(3) 6 .
Fe3 Ir1 Fe3 C7 111.7(2) 6 .
Fe2 Ir1 Fe3 C7 179.8(2) . .
C14 Ir1 Fe3 C6 -22.0(3) . .
C14 Ir1 Fe3 C6 -60.9(5) 6 .
C11 Ir1 Fe3 C6 100.2(3) 6 .
C11 Ir1 Fe3 C6 65.7(3) . .
C6 Ir1 Fe3 C6 -167.1(4) 6 .
Fe3 Ir1 Fe3 C6 -172.4(2) 6 .
Fe2 Ir1 Fe3 C6 -104.3(2) . .
C14 Ir1 Fe3 C1 165.9(3) . .
C14 Ir1 Fe3 C1 127.0(4) 6 .
C11 Ir1 Fe3 C1 -71.9(3) 6 .
C11 Ir1 Fe3 C1 -106.4(3) . .
C6 Ir1 Fe3 C1 -172.1(3) . .
C6 Ir1 Fe3 C1 20.9(3) 6 .
Fe3 Ir1 Fe3 C1 15.5(2) 6 .
Fe2 Ir1 Fe3 C1 83.6(2) . .
C14 Ir1 Fe3 Fe1 119.6(2) . .
C14 Ir1 Fe3 Fe1 80.6(4) 6 .
C11 Ir1 Fe3 Fe1 -118.3(2) 6 .
C11 Ir1 Fe3 Fe1 -152.73(17) . .
C6 Ir1 Fe3 Fe1 141.6(2) . .
C6 Ir1 Fe3 Fe1 -25.48(17) 6 .
Fe3 Ir1 Fe3 Fe1 -30.83(4) 6 .
Fe2 Ir1 Fe3 Fe1 37.28(3) . .
C14 Ir1 Fe3 Fe2 82.3(2) . .
C14 Ir1 Fe3 Fe2 43.4(4) 6 .
C11 Ir1 Fe3 Fe2 -155.5(2) 6 .
C11 Ir1 Fe3 Fe2 169.98(16) . .
C6 Ir1 Fe3 Fe2 104.3(2) . .
C6 Ir1 Fe3 Fe2 -62.76(17) 6 .
Fe3 Ir1 Fe3 Fe2 -68.11(2) 6 .
C14 Ir1 Fe3 Fe3 150.4(2) . 6
C14 Ir1 Fe3 Fe3 111.5(4) 6 6
C11 Ir1 Fe3 Fe3 -87.4(2) 6 6
C11 Ir1 Fe3 Fe3 -121.90(16) . 6
C6 Ir1 Fe3 Fe3 172.4(2) . 6
C6 Ir1 Fe3 Fe3 5.35(17) 6 6
Fe2 Ir1 Fe3 Fe3 68.11(2) . 6
C2 Fe1 C1 O1 45.4(4) . .
C2 Fe1 C1 O1 -45.4(4) 6 .
C3 Fe1 C1 O1 180.0 . .
Fe3 Fe1 C1 O1 -144.65(7) 6 .
Fe3 Fe1 C1 O1 144.65(7) . .
Fe2 Fe1 C1 O1 180.0 . .
C2 Fe1 C1 Fe3 -169.9(4) . 6
C2 Fe1 C1 Fe3 99.2(4) 6 6
C3 Fe1 C1 Fe3 -35.35(7) . 6
Fe3 Fe1 C1 Fe3 -70.70(15) . 6
Fe2 Fe1 C1 Fe3 -35.35(7) . 6
C2 Fe1 C1 Fe3 -99.2(4) . .
C2 Fe1 C1 Fe3 169.9(4) 6 .
C3 Fe1 C1 Fe3 35.35(7) . .
Fe3 Fe1 C1 Fe3 70.70(15) 6 .
Fe2 Fe1 C1 Fe3 35.35(7) . .
C5 Fe3 C1 O1 -109.9(5) . .
C7 Fe3 C1 O1 -13.4(5) . .
C6 Fe3 C1 O1 71.6(13) . .
Fe1 Fe3 C1 O1 -160.2(6) . .
Fe2 Fe3 C1 O1 167.1(5) . .
Fe3 Fe3 C1 O1 120.3(6) 6 .
Ir1 Fe3 C1 O1 104.1(4) . .
C5 Fe3 C1 Fe1 50.3(3) . .
C7 Fe3 C1 Fe1 146.8(2) . .
C6 Fe3 C1 Fe1 -128.2(12) . .
Fe2 Fe3 C1 Fe1 -32.67(13) . .
Fe3 Fe3 C1 Fe1 -79.45(15) 6 .
Ir1 Fe3 C1 Fe1 -95.68(15) . .
C5 Fe3 C1 Fe3 129.8(3) . 6
C7 Fe3 C1 Fe3 -133.7(2) . 6
C6 Fe3 C1 Fe3 -48.8(13) . 6
Fe1 Fe3 C1 Fe3 79.45(15) . 6
Fe2 Fe3 C1 Fe3 46.78(14) . 6
Ir1 Fe3 C1 Fe3 -16.2(2) . 6
C2 Fe1 C2 O2 -1(14) 6 .
C1 Fe1 C2 O2 -102(14) . .
C3 Fe1 C2 O2 96(14) . .
Fe3 Fe1 C2 O2 -130(13) 6 .
Fe3 Fe1 C2 O2 -166(13) . .
Fe2 Fe1 C2 O2 132(13) . .
C4 Fe2 C3 O3 47.9(2) . .
C4 Fe2 C3 O3 -47.9(2) 6 .
Fe3 Fe2 C3 O3 147.31(7) . .
Fe3 Fe2 C3 O3 -147.31(7) 6 .
Fe1 Fe2 C3 O3 180.0 . .
Ir1 Fe2 C3 O3 180.0 . .
C4 Fe2 C3 Fe1 -132.1(2) . .
C4 Fe2 C3 Fe1 132.1(2) 6 .
Fe3 Fe2 C3 Fe1 -32.69(7) . .
Fe3 Fe2 C3 Fe1 32.69(7) 6 .
Ir1 Fe2 C3 Fe1 0.0 . .
C2 Fe1 C3 O3 -44.8(4) . .
C2 Fe1 C3 O3 44.8(4) 6 .
C1 Fe1 C3 O3 180.0 . .
Fe3 Fe1 C3 O3 148.85(3) 6 .
Fe3 Fe1 C3 O3 -148.85(3) . .
Fe2 Fe1 C3 O3 180.0 . .
C2 Fe1 C3 Fe2 135.2(4) . .
C2 Fe1 C3 Fe2 -135.2(4) 6 .
C1 Fe1 C3 Fe2 0.0 . .
Fe3 Fe1 C3 Fe2 -31.15(3) 6 .
Fe3 Fe1 C3 Fe2 31.15(3) . .
C4 Fe2 C4 O4 69(16) 6 .
C3 Fe2 C4 O4 -27(16) . .
Fe3 Fe2 C4 O4 -136(16) . .
Fe3 Fe2 C4 O4 -175(100) 6 .
Fe1 Fe2 C4 O4 -79(16) . .
Ir1 Fe2 C4 O4 164(16) . .
C7 Fe3 C5 O5 59(4) . .
C6 Fe3 C5 O5 -36(4) . .
C1 Fe3 C5 O5 145(4) . .
Fe1 Fe3 C5 O5 177(4) . .
Fe2 Fe3 C5 O5 -122(4) . .
Fe3 Fe3 C5 O5 -159(4) 6 .
Ir1 Fe3 C5 O5 -77(4) . .
C5 Fe3 C6 O6 37.4(12) . .
C7 Fe3 C6 O6 -60.2(12) . .
C1 Fe3 C6 O6 -144.1(11) . .
Fe1 Fe3 C6 O6 100.5(12) . .
Fe2 Fe3 C6 O6 119.4(12) . .
Fe3 Fe3 C6 O6 172.3(11) 6 .
Ir1 Fe3 C6 O6 179.5(13) . .
C5 Fe3 C6 Ir1 -142.2(3) . .
C7 Fe3 C6 Ir1 120.3(2) . .
C1 Fe3 C6 Ir1 36.4(13) . .
Fe1 Fe3 C6 Ir1 -79.1(3) . .
Fe2 Fe3 C6 Ir1 -60.14(13) . .
Fe3 Fe3 C6 Ir1 -7.3(2) 6 .
C14 Ir1 C6 O6 -17.3(7) . .
C14 Ir1 C6 O6 -25.5(8) 6 .
C11 Ir1 C6 O6 70.8(8) 6 .
C11 Ir1 C6 O6 62.5(8) . .
C6 Ir1 C6 O6 -157.5(5) 6 .
Fe3 Ir1 C6 O6 -179.7(9) . .
Fe3 Ir1 C6 O6 -173.0(7) 6 .
Fe2 Ir1 C6 O6 -122.5(8) . .
C14 Ir1 C6 Fe3 162.3(2) . .
C14 Ir1 C6 Fe3 154.1(2) 6 .
C11 Ir1 C6 Fe3 -109.5(3) 6 .
C11 Ir1 C6 Fe3 -117.8(2) . .
C6 Ir1 C6 Fe3 22.2(7) 6 .
Fe3 Ir1 C6 Fe3 6.7(2) 6 .
Fe2 Ir1 C6 Fe3 57.18(17) . .
C5 Fe3 C7 O7 -16(9) . .
C6 Fe3 C7 O7 73(9) . .
C1 Fe3 C7 O7 -119(9) . .
Fe1 Fe3 C7 O7 -94(9) . .
Fe2 Fe3 C7 O7 -67(22) . .
Fe3 Fe3 C7 O7 -163(8) 6 .
Ir1 Fe3 C7 O7 127(9) . .
C14 Ir1 C11 C11 -106.01(17) . 6
C14 Ir1 C11 C11 -70.96(17) 6 6
C6 Ir1 C11 C11 168.13(16) . 6
C6 Ir1 C11 C11 13.81(19) 6 6
Fe3 Ir1 C11 C11 129.14(9) . 6
Fe3 Ir1 C11 C11 65.88(11) 6 6
Fe2 Ir1 C11 C11 154.0(5) . 6
C14 Ir1 C11 C12 14.4(7) . .
C14 Ir1 C11 C12 49.5(6) 6 .
C11 Ir1 C11 C12 120.4(6) 6 .
C6 Ir1 C11 C12 -71.4(6) . .
C6 Ir1 C11 C12 134.2(6) 6 .
Fe3 Ir1 C11 C12 -110.4(6) . .
Fe3 Ir1 C11 C12 -173.7(6) 6 .
Fe2 Ir1 C11 C12 -85.6(8) . .
C11 C11 C12 C13 71.6(10) 6 .
Ir1 C11 C12 C13 -12.1(12) . .
C11 C12 C13 C14 -0.1(13) . .
C12 C13 C14 C14 -70.8(9) . 6
C12 C13 C14 Ir1 12.1(11) . .
C11 Ir1 C14 C14 70.89(17) 6 6
C11 Ir1 C14 C14 106.09(18) . 6
C6 Ir1 C14 C14 -168.19(18) . 6
C6 Ir1 C14 C14 -13.7(2) 6 6
Fe3 Ir1 C14 C14 -153.21(16) . 6
Fe3 Ir1 C14 C14 -58.2(3) 6 6
Fe2 Ir1 C14 C14 -94.50(7) . 6
C14 Ir1 C14 C13 -120.3(5) 6 .
C11 Ir1 C14 C13 -49.4(5) 6 .
C11 Ir1 C14 C13 -14.2(6) . .
C6 Ir1 C14 C13 71.6(6) . .
C6 Ir1 C14 C13 -134.0(5) 6 .
Fe3 Ir1 C14 C13 86.5(6) . .
Fe3 Ir1 C14 C13 -178.5(4) 6 .
Fe2 Ir1 C14 C13 145.2(5) . .
C105 N1 C101 C102 61.9(13) . .
C107 N1 C101 C102 -177.1(10) . .
C103 N1 C101 C102 -54.7(13) . .
C101 N1 C103 C104 -62.0(13) . .
C105 N1 C103 C104 180.0(9) . .
C107 N1 C103 C104 58.4(13) . .
C101 N1 C105 C106 171.5(12) . .
C107 N1 C105 C106 52.4(14) . .
C103 N1 C105 C106 -69.2(13) . .
C101 N1 C107 C108 -63.4(13) . .
C105 N1 C107 C108 56.0(14) . .
C103 N1 C107 C108 174.6(12) . .
C203 N2 C201 C202 171(3) . .
C205 N2 C201 C202 51(4) . .
C207 N2 C201 C202 -66(3) . .
C201 N2 C203 C204 12(5) . .
C205 N2 C203 C204 132(4) . .
C207 N2 C203 C204 -110(5) . .
C203 N2 C205 C206 -73(4) . .
C201 N2 C205 C206 48(4) . .
C207 N2 C205 C206 166(3) . .
C203 N2 C207 C208 -179(5) . .
C201 N2 C207 C208 58(5) . .
C205 N2 C207 C208 -60(5) . .
C307 N3 C301 C302 177.4(17) . .
C305 N3 C301 C302 53(2) . .
C303 N3 C301 C302 -65.1(19) . .
C307 N3 C303 C304 57(2) . .
C305 N3 C303 C304 174.9(17) . .
C301 N3 C303 C304 -58.5(19) . .
C307 N3 C305 C306 -58(3) . .
C303 N3 C305 C306 -178(2) . .
C301 N3 C305 C306 66(3) . .
C305 N3 C307 C308 -54(2) . .
C303 N3 C307 C308 63(2) . .
C301 N3 C307 C308 175.4(19) . .
